data_2227989
loop_
_publ_author_name
'Burgoyne, Andrew R.'
'Meijboom, Reinout'
'Muller, Alfred'
'Omondi, Bernard O.'

_publ_section_title
;
 <i>trans</i>-Carbonylchloridobis[tris(4-chlorophenyl)phosphane]rhodium(I)
 acetone monosolvate
;
_journal_coeditor_code SI2294
_journal_issue 11
_journal_name_full 'Acta Crystallographica Section E'
_journal_page_first m1380
_journal_page_last m1381
_journal_paper_doi 10.1107/S1600536810039814
_journal_volume 66
_journal_year 2010
_chemical_formula_iupac '[Rh Cl (C18 H12 Cl3 P)2 (C O)], C3 H6 O'
_chemical_formula_moiety 'C37 H24 Cl7 O P2 Rh, C3 H6 O'
_chemical_formula_sum 'C40 H30 Cl7 O2 P2 Rh'
_chemical_formula_weight 955.64
_chemical_name_systematic
;
<i>trans</i>-Carbonylchloridobis[tris(4-chlorophenyl)phosphane]rhodium(I)
acetone monosolvate
;
_space_group_IT_number 2
_symmetry_cell_setting triclinic
_symmetry_space_group_name_Hall '-P 1'
_symmetry_space_group_name_H-M 'P -1'
_atom_sites_solution_hydrogens geom
_atom_sites_solution_primary direct
_atom_sites_solution_secondary difmap
_audit_conform_dict_name cif_core.dic
_audit_conform_dict_version 2.4
_audit_creation_method 'WinGX routine CIF_UPDATE'
_cell_angle_alpha 71.6310(10)
_cell_angle_beta 81.7420(10)
_cell_angle_gamma 68.5370(10)
_cell_formula_units_Z 2
_cell_length_a 10.6130(7)
_cell_length_b 12.7970(8)
_cell_length_c 16.7470(11)
_cell_measurement_reflns_used 25954
_cell_measurement_temperature 100(2)
_cell_measurement_theta_max 28.38
_cell_measurement_theta_min 1.78
_cell_volume 2007.9(2)
_computing_cell_refinement 'SAINT-Plus (Bruker, 2007)'
_computing_data_collection 'APEX2 (Bruker, 2007)'
_computing_data_reduction 'SAINT-Plus and XPREP (Bruker, 2007)'
_computing_molecular_graphics 'DIAMOND (Brandenburg & Putz, 2005) and ORTEP-3 (Farrugia, 1997)'
_computing_publication_material 'WinGX (Farrugia, 1999)'
_computing_structure_refinement 'SHELXL97 (Sheldrick, 2008)'
_computing_structure_solution 'SHELXS97 (Sheldrick, 2008)'
_diffrn_ambient_temperature 100(2)
_diffrn_measured_fraction_theta_full 0.997
_diffrn_measured_fraction_theta_max 0.997
_diffrn_measurement_device_type 'Bruker X8 APEXII 4K KappaCCD'
_diffrn_measurement_method '\f and \w scans'
_diffrn_radiation_monochromator graphite
_diffrn_radiation_type MoK\a
_diffrn_radiation_wavelength 0.71073
_diffrn_reflns_av_R_equivalents 0.0227
_diffrn_reflns_limit_h_max 12
_diffrn_reflns_limit_h_min -14
_diffrn_reflns_limit_k_max 17
_diffrn_reflns_limit_k_min -16
_diffrn_reflns_limit_l_max 22
_diffrn_reflns_limit_l_min -21
_diffrn_reflns_number 25954
_diffrn_reflns_theta_full 28.38
_diffrn_reflns_theta_max 28.38
_diffrn_reflns_theta_min 1.78
_diffrn_standards_decay_% 0
_diffrn_standards_interval_count 0
_diffrn_standards_interval_time 0
_diffrn_standards_number 0
_exptl_absorpt_coefficient_mu 1.006
_exptl_absorpt_correction_T_max 0.9329
_exptl_absorpt_correction_T_min 0.7072
_exptl_absorpt_correction_type multi-scan
_exptl_absorpt_process_details '(SADABS; Bruker, 2007)'
_exptl_crystal_colour yellow
_exptl_crystal_density_diffrn 1.581
_exptl_crystal_density_method 'not measured'
_exptl_crystal_description block
_exptl_crystal_F_000 960
_exptl_crystal_size_max 0.37
_exptl_crystal_size_mid 0.17
_exptl_crystal_size_min 0.07
_refine_diff_density_max 1.17
_refine_diff_density_min -0.687
_refine_ls_extinction_method none
_refine_ls_goodness_of_fit_ref 1.038
_refine_ls_hydrogen_treatment constr
_refine_ls_matrix_type full
_refine_ls_number_parameters 471
_refine_ls_number_reflns 10031
_refine_ls_number_restraints 4
_refine_ls_restrained_S_all 1.039
_refine_ls_R_factor_all 0.0295
_refine_ls_R_factor_gt 0.026
_refine_ls_shift/su_max 0.009
_refine_ls_shift/su_mean 0
_refine_ls_structure_factor_coef Fsqd
_refine_ls_weighting_details 'calc w=1/[\s^2^(Fo^2^)+(0.0302P)^2^+1.7506P] where P=(Fo^2^+2Fc^2^)/3'
_refine_ls_weighting_scheme calc
_refine_ls_wR_factor_gt 0.0659
_refine_ls_wR_factor_ref 0.0694
_reflns_number_gt 9160
_reflns_number_total 10031
_reflns_threshold_expression I>2\s(I)
_cod_data_source_file si2294.cif
_cod_data_source_block I
_cod_database_code 2227989
_cod_database_fobs_code 2227989

loop_
_symmetry_equiv_pos_as_xyz
'x, y, z'
'-x, -y, -z'

loop_
_atom_site_type_symbol
_atom_site_label
_atom_site_fract_x
_atom_site_fract_y
_atom_site_fract_z
_atom_site_U_iso_or_equiv
_atom_site_adp_type
_atom_site_calc_flag
_atom_site_refinement_flags
_atom_site_occupancy
_atom_site_disorder_assembly
_atom_site_disorder_group
C C1 0.45279(16) 0.41780(13) 0.86206(10) 0.0164(3) Uani d . 1 . .
C C2 0.41530(18) 0.37176(15) 0.94513(11) 0.0210(3) Uani d . 1 . .
H H2 0.4811 0.3368 0.9874 0.025 Uiso calc R 1 . .
C C3 0.28161(19) 0.37668(16) 0.96678(12) 0.0245(4) Uani d . 1 . .
H H3 0.2559 0.3451 1.0234 0.029 Uiso calc R 1 . .
C C4 0.18729(17) 0.42829(16) 0.90434(12) 0.0232(3) Uani d . 1 . .
C C5 0.22084(18) 0.47737(16) 0.82210(12) 0.0245(4) Uani d . 1 . .
H H5 0.1539 0.5149 0.7805 0.029 Uiso calc R 1 . .
C C6 0.35413(18) 0.47109(15) 0.80104(11) 0.0214(3) Uani d . 1 . .
H H6 0.3787 0.5035 0.7443 0.026 Uiso calc R 1 . .
C C7 0.74075(16) 0.32026(14) 0.90731(10) 0.0171(3) Uani d . 1 . .
C C8 0.73223(17) 0.35235(15) 0.98114(11) 0.0198(3) Uani d . 1 . .
H H8 0.6603 0.4195 0.9892 0.024 Uiso calc R 1 . .
C C9 0.82786(18) 0.28702(17) 1.04254(11) 0.0245(4) Uani d . 1 . .
H H9 0.8209 0.3078 1.0931 0.029 Uiso calc R 1 . .
C C10 0.93422(19) 0.19046(17) 1.02877(12) 0.0261(4) Uani d . 1 . .
C C11 0.94494(18) 0.15729(15) 0.95637(12) 0.0249(4) Uani d . 1 . .
H H11 1.0181 0.091 0.9481 0.03 Uiso calc R 1 . .
C C12 0.84757(17) 0.22195(15) 0.89602(11) 0.0212(3) Uani d . 1 . .
H H12 0.8536 0.1991 0.8464 0.025 Uiso calc R 1 . .
C C13 0.62608(16) 0.55598(13) 0.81044(10) 0.0161(3) Uani d . 1 . .
C C14 0.51081(17) 0.64893(15) 0.82071(11) 0.0205(3) Uani d . 1 . .
H H14 0.4265 0.6367 0.8359 0.025 Uiso calc R 1 . .
C C15 0.51770(19) 0.75957(15) 0.80891(12) 0.0244(4) Uani d . 1 . .
H H15 0.4384 0.823 0.8147 0.029 Uiso calc R 1 . .
C C16 0.6411(2) 0.77582(15) 0.78876(11) 0.0232(3) Uani d . 1 . .
C C17 0.7573(2) 0.68537(16) 0.77805(13) 0.0263(4) Uani d . 1 . .
H H17 0.8416 0.698 0.7638 0.032 Uiso calc R 1 . .
C C18 0.74917(18) 0.57584(15) 0.78836(12) 0.0230(3) Uani d . 1 . .
H H18 0.8283 0.5137 0.7803 0.028 Uiso calc R 1 . .
C C19 0.86583(16) 0.11855(14) 0.62309(10) 0.0173(3) Uani d . 1 . .
C C20 0.96226(18) 0.10485(16) 0.67746(11) 0.0232(3) Uani d . 1 . .
H H20 0.9571 0.1691 0.6962 0.028 Uiso calc R 1 . .
C C21 1.06604(19) -0.00186(17) 0.70460(12) 0.0276(4) Uani d . 1 . .
H H21 1.133 -0.0108 0.7406 0.033 Uiso calc R 1 . .
C C22 1.06923(19) -0.09470(16) 0.67782(11) 0.0256(4) Uani d . 1 . .
C C23 0.9774(2) -0.08305(16) 0.62225(12) 0.0266(4) Uani d . 1 . .
H H23 0.9838 -0.1473 0.6031 0.032 Uiso calc R 1 . .
C C24 0.87527(19) 0.02477(15) 0.59474(12) 0.0236(3) Uani d . 1 . .
H H24 0.8115 0.0343 0.5563 0.028 Uiso calc R 1 . .
C C25 0.59960(17) 0.22421(14) 0.55503(11) 0.0196(3) Uani d . 1 . .
C C26 0.49901(18) 0.19286(16) 0.60992(12) 0.0242(4) Uani d . 1 . .
H H26 0.4953 0.192 0.6671 0.029 Uiso calc R 1 . .
C C27 0.4036(2) 0.16278(17) 0.58096(14) 0.0302(4) Uani d . 1 . .
H H27 0.335 0.1412 0.6181 0.036 Uiso calc R 1 . .
C C28 0.4105(2) 0.16491(16) 0.49772(14) 0.0304(4) Uani d . 1 . .
C C29 0.5097(2) 0.19354(18) 0.44249(13) 0.0312(4) Uani d . 1 . .
H H29 0.5133 0.1929 0.3856 0.037 Uiso calc R 1 . .
C C30 0.60475(19) 0.22352(17) 0.47133(12) 0.0259(4) Uani d . 1 . .
H H30 0.6738 0.2437 0.4338 0.031 Uiso calc R 1 . .
C C31 0.79052(17) 0.34837(14) 0.50272(10) 0.0183(3) Uani d . 1 . .
C C32 0.69971(18) 0.44776(16) 0.45032(11) 0.0223(3) Uani d . 1 . .
H H32 0.6058 0.4585 0.4557 0.027 Uiso calc R 1 . .
C C33 0.74499(19) 0.53101(16) 0.39047(11) 0.0248(4) Uani d . 1 . .
H H33 0.6828 0.5983 0.3551 0.03 Uiso calc R 1 . .
C C34 0.8822(2) 0.51408(16) 0.38325(11) 0.0246(4) Uani d . 1 . .
C C35 0.97511(19) 0.41477(17) 0.43215(12) 0.0261(4) Uani d . 1 . .
H H35 1.0692 0.4032 0.425 0.031 Uiso calc R 1 . .
C C36 0.92848(18) 0.33212(15) 0.49190(11) 0.0220(3) Uani d . 1 . .
H H36 0.9915 0.2637 0.5258 0.026 Uiso calc R 1 . .
C C37 0.69720(17) 0.47391(12) 0.63949(10) 0.0180(3) Uani d DU 1 . .
P P1 0.62373(4) 0.40975(3) 0.82264(3) 0.01420(8) Uani d . 1 . .
P P2 0.72683(4) 0.25790(4) 0.59485(3) 0.01550(8) Uani d U 1 . .
Cl Cl1 0.63216(5) 0.17010(4) 0.79542(3) 0.02401(9) Uani d U 1 . .
Cl Cl2 1.06102(5) 0.11330(5) 1.10165(3) 0.04090(13) Uani d . 1 . .
Cl Cl3 0.65127(5) 0.91247(4) 0.77695(3) 0.03312(11) Uani d . 1 . .
Cl Cl4 1.18984(6) -0.23221(5) 0.71789(3) 0.03995(13) Uani d . 1 . .
Cl Cl5 0.28900(6) 0.13135(5) 0.46052(4) 0.04566(15) Uani d . 1 . .
Cl Cl6 0.93897(6) 0.62136(4) 0.31201(3) 0.03453(11) Uani d . 1 . .
Cl Cl7 0.02340(5) 0.42625(5) 0.92807(4) 0.03486(11) Uani d . 1 . .
Rh Rh1 0.668804(12) 0.340979(10) 0.705687(7) 0.01450(4) Uani d DU 1 . .
O O1 0.71508(14) 0.55764(11) 0.59840(8) 0.0272(3) Uani d . 1 . .
C C38 0.3033(2) 0.03136(18) 0.88771(14) 0.0311(4) Uani d . 1 . .
C C39 0.3764(3) -0.0610(2) 0.96104(18) 0.0542(7) Uani d . 1 . .
H H39A 0.3645 -0.1349 0.9651 0.081 Uiso calc R 1 . .
H H39B 0.34 -0.038 1.0126 0.081 Uiso calc R 1 . .
H H39C 0.473 -0.071 0.9539 0.081 Uiso calc R 1 . .
C C40 0.2919(3) 0.1538(2) 0.87945(19) 0.0463(6) Uani d . 1 . .
H H40A 0.2352 0.2075 0.8318 0.07 Uiso calc R 1 . .
H H40B 0.3823 0.1605 0.8699 0.07 Uiso calc R 1 . .
H H40C 0.2506 0.174 0.9312 0.07 Uiso calc R 1 . .
O O2 0.2549(2) 0.0074(2) 0.83829(16) 0.0709(7) Uani d . 1 . .

loop_
_atom_site_aniso_label
_atom_site_aniso_U_11
_atom_site_aniso_U_22
_atom_site_aniso_U_33
_atom_site_aniso_U_12
_atom_site_aniso_U_13
_atom_site_aniso_U_23
C1 0.0168(7) 0.0131(7) 0.0212(8) -0.0044(6) -0.0005(6) -0.0083(6)
C2 0.0219(8) 0.0212(8) 0.0215(8) -0.0077(6) -0.0018(6) -0.0073(6)
C3 0.0255(9) 0.0272(9) 0.0248(9) -0.0129(7) 0.0046(7) -0.0105(7)
C4 0.0173(8) 0.0227(8) 0.0354(10) -0.0090(6) 0.0045(7) -0.0159(7)
C5 0.0202(8) 0.0237(8) 0.0309(9) -0.0053(7) -0.0050(7) -0.0104(7)
C6 0.0213(8) 0.0206(8) 0.0222(8) -0.0066(6) -0.0021(6) -0.0058(6)
C7 0.0165(7) 0.0148(7) 0.0194(7) -0.0044(6) -0.0028(6) -0.0044(6)
C8 0.0182(8) 0.0202(8) 0.0219(8) -0.0061(6) -0.0002(6) -0.0079(6)
C9 0.0226(8) 0.0317(9) 0.0203(8) -0.0103(7) -0.0015(7) -0.0070(7)
C10 0.0211(8) 0.0276(9) 0.0237(9) -0.0070(7) -0.0065(7) 0.0019(7)
C11 0.0205(8) 0.0184(8) 0.0292(9) -0.0015(6) -0.0027(7) -0.0031(7)
C12 0.0206(8) 0.0173(8) 0.0245(8) -0.0042(6) -0.0014(6) -0.0069(6)
C13 0.0200(8) 0.0129(7) 0.0169(7) -0.0055(6) -0.0023(6) -0.0056(6)
C14 0.0195(8) 0.0169(8) 0.0260(8) -0.0048(6) -0.0023(6) -0.0083(6)
C15 0.0260(9) 0.0147(8) 0.0318(9) -0.0019(6) -0.0047(7) -0.0100(7)
C16 0.0351(10) 0.0133(7) 0.0237(8) -0.0102(7) -0.0065(7) -0.0042(6)
C17 0.0264(9) 0.0222(8) 0.0346(10) -0.0128(7) -0.0008(7) -0.0087(7)
C18 0.0203(8) 0.0176(8) 0.0326(9) -0.0061(6) 0.0000(7) -0.0099(7)
C19 0.0166(7) 0.0168(7) 0.0177(7) -0.0042(6) -0.0005(6) -0.0058(6)
C20 0.0241(9) 0.0229(8) 0.0233(8) -0.0051(7) -0.0047(7) -0.0093(7)
C21 0.0220(9) 0.0317(10) 0.0247(9) -0.0018(7) -0.0065(7) -0.0083(7)
C22 0.0230(9) 0.0217(8) 0.0202(8) 0.0029(7) -0.0002(7) -0.0029(7)
C23 0.0302(10) 0.0183(8) 0.0298(9) -0.0023(7) -0.0027(7) -0.0112(7)
C24 0.0248(9) 0.0198(8) 0.0272(9) -0.0039(7) -0.0068(7) -0.0098(7)
C25 0.0176(8) 0.0165(7) 0.0251(8) -0.0024(6) -0.0053(6) -0.0085(6)
C26 0.0218(8) 0.0206(8) 0.0311(9) -0.0062(7) -0.0041(7) -0.0084(7)
C27 0.0218(9) 0.0230(9) 0.0469(12) -0.0078(7) -0.0057(8) -0.0093(8)
C28 0.0251(9) 0.0180(8) 0.0511(12) -0.0031(7) -0.0179(8) -0.0118(8)
C29 0.0332(10) 0.0286(10) 0.0345(10) -0.0045(8) -0.0150(8) -0.0138(8)
C30 0.0242(9) 0.0276(9) 0.0281(9) -0.0059(7) -0.0055(7) -0.0125(7)
C31 0.0203(8) 0.0183(7) 0.0163(7) -0.0049(6) 0.0003(6) -0.0071(6)
C32 0.0195(8) 0.0233(8) 0.0207(8) -0.0032(6) 0.0001(6) -0.0069(7)
C33 0.0284(9) 0.0199(8) 0.0202(8) -0.0021(7) -0.0017(7) -0.0049(7)
C34 0.0319(10) 0.0213(8) 0.0213(8) -0.0120(7) 0.0031(7) -0.0054(7)
C35 0.0226(9) 0.0268(9) 0.0292(9) -0.0111(7) 0.0015(7) -0.0061(7)
C36 0.0209(8) 0.0203(8) 0.0234(8) -0.0061(6) -0.0017(6) -0.0050(7)
C37 0.0184(7) 0.0166(7) 0.0203(7) -0.0053(6) -0.0007(6) -0.0075(6)
P1 0.01491(18) 0.01144(17) 0.01693(18) -0.00364(14) -0.00065(14) -0.00590(14)
P2 0.01585(19) 0.01487(18) 0.01667(19) -0.00427(15) -0.00100(14) -0.00663(15)
Cl1 0.0373(2) 0.01797(18) 0.02145(19) -0.01497(17) 0.00302(16) -0.00717(15)
Cl2 0.0270(2) 0.0523(3) 0.0291(2) -0.0029(2) -0.01223(19) -0.0002(2)
Cl3 0.0448(3) 0.0168(2) 0.0426(3) -0.01495(19) -0.0064(2) -0.00755(18)
Cl4 0.0390(3) 0.0304(2) 0.0270(2) 0.0134(2) -0.0045(2) -0.00510(19)
Cl5 0.0371(3) 0.0340(3) 0.0742(4) -0.0102(2) -0.0292(3) -0.0170(3)
Cl6 0.0432(3) 0.0276(2) 0.0313(2) -0.0178(2) 0.0031(2) -0.00148(19)
Cl7 0.0213(2) 0.0458(3) 0.0463(3) -0.0170(2) 0.00739(19) -0.0223(2)
Rh1 0.01681(7) 0.01199(6) 0.01609(6) -0.00515(4) 0.00030(4) -0.00597(4)
O1 0.0338(7) 0.0195(6) 0.0280(7) -0.0111(5) -0.0011(5) -0.0040(5)
C38 0.0233(9) 0.0279(10) 0.0451(12) -0.0039(7) -0.0021(8) -0.0200(9)
C39 0.0591(17) 0.0391(13) 0.0492(15) -0.0084(12) -0.0019(12) -0.0020(11)
C40 0.0412(13) 0.0286(11) 0.0677(17) -0.0111(10) -0.0042(12) -0.0116(11)
O2 0.0511(12) 0.0709(14) 0.1097(18) 0.0001(10) -0.0314(12) -0.0635(14)

loop_
_atom_type_symbol
_atom_type_description
_atom_type_scat_dispersion_real
_atom_type_scat_dispersion_imag
_atom_type_scat_source
C C 0.0033 0.0016 'International Tables Vol C Tables 4.2.6.8 and 6.1.1.4'
H H 0 0 'International Tables Vol C Tables 4.2.6.8 and 6.1.1.4'
P P 0.1023 0.0942 'International Tables Vol C Tables 4.2.6.8 and 6.1.1.4'
Cl Cl 0.1484 0.1585 'International Tables Vol C Tables 4.2.6.8 and 6.1.1.4'
Rh Rh -1.1178 0.9187 'International Tables Vol C Tables 4.2.6.8 and 6.1.1.4'
O O 0.0106 0.006 'International Tables Vol C Tables 4.2.6.8 and 6.1.1.4'

loop_
_geom_angle_atom_site_label_1
_geom_angle_atom_site_label_2
_geom_angle_atom_site_label_3
_geom_angle_site_symmetry_1
_geom_angle_site_symmetry_3
_geom_angle
_geom_angle_publ_flag
C2 C1 C6 . . 119.00(15) ?
C2 C1 P1 . . 125.78(13) ?
C6 C1 P1 . . 115.16(12) ?
C1 C2 C3 . . 120.45(16) ?
C1 C2 H2 . . 119.8 ?
C3 C2 H2 . . 119.8 ?
C4 C3 C2 . . 118.86(17) ?
C4 C3 H3 . . 120.6 ?
C2 C3 H3 . . 120.6 ?
C5 C4 C3 . . 121.87(16) ?
C5 C4 Cl7 . . 118.27(15) ?
C3 C4 Cl7 . . 119.80(14) ?
C4 C5 C6 . . 118.82(17) ?
C4 C5 H5 . . 120.6 ?
C6 C5 H5 . . 120.6 ?
C5 C6 C1 . . 120.96(16) ?
C5 C6 H6 . . 119.5 ?
C1 C6 H6 . . 119.5 ?
C12 C7 C8 . . 119.10(15) ?
C12 C7 P1 . . 119.17(13) ?
C8 C7 P1 . . 121.57(12) ?
C9 C8 C7 . . 120.63(16) ?
C9 C8 H8 . . 119.7 ?
C7 C8 H8 . . 119.7 ?
C8 C9 C10 . . 118.82(17) ?
C8 C9 H9 . . 120.6 ?
C10 C9 H9 . . 120.6 ?
C11 C10 C9 . . 121.59(17) ?
C11 C10 Cl2 . . 118.84(15) ?
C9 C10 Cl2 . . 119.51(15) ?
C10 C11 C12 . . 119.16(17) ?
C10 C11 H11 . . 120.4 ?
C12 C11 H11 . . 120.4 ?
C11 C12 C7 . . 120.69(17) ?
C11 C12 H12 . . 119.7 ?
C7 C12 H12 . . 119.7 ?
C14 C13 C18 . . 118.59(15) ?
C14 C13 P1 . . 123.20(13) ?
C18 C13 P1 . . 118.21(12) ?
C13 C14 C15 . . 120.87(16) ?
C13 C14 H14 . . 119.6 ?
C15 C14 H14 . . 119.6 ?
C16 C15 C14 . . 119.16(16) ?
C16 C15 H15 . . 120.4 ?
C14 C15 H15 . . 120.4 ?
C15 C16 C17 . . 121.33(16) ?
C15 C16 Cl3 . . 119.40(14) ?
C17 C16 Cl3 . . 119.27(14) ?
C16 C17 C18 . . 119.17(17) ?
C16 C17 H17 . . 120.4 ?
C18 C17 H17 . . 120.4 ?
C17 C18 C13 . . 120.86(16) ?
C17 C18 H18 . . 119.6 ?
C13 C18 H18 . . 119.6 ?
C24 C19 C20 . . 119.35(16) ?
C24 C19 P2 . . 122.03(13) ?
C20 C19 P2 . . 118.57(13) ?
C21 C20 C19 . . 120.77(17) ?
C21 C20 H20 . . 119.6 ?
C19 C20 H20 . . 119.6 ?
C22 C21 C20 . . 118.33(17) ?
C22 C21 H21 . . 120.8 ?
C20 C21 H21 . . 120.8 ?
C23 C22 C21 . . 122.22(17) ?
C23 C22 Cl4 . . 118.67(15) ?
C21 C22 Cl4 . . 119.08(15) ?
C22 C23 C24 . . 118.69(17) ?
C22 C23 H23 . . 120.7 ?
C24 C23 H23 . . 120.7 ?
C19 C24 C23 . . 120.54(17) ?
C19 C24 H24 . . 119.7 ?
C23 C24 H24 . . 119.7 ?
C26 C25 C30 . . 119.21(17) ?
C26 C25 P2 . . 119.51(14) ?
C30 C25 P2 . . 121.21(14) ?
C25 C26 C27 . . 120.16(18) ?
C25 C26 H26 . . 119.9 ?
C27 C26 H26 . . 119.9 ?
C28 C27 C26 . . 119.00(19) ?
C28 C27 H27 . . 120.5 ?
C26 C27 H27 . . 120.5 ?
C29 C28 C27 . . 122.19(18) ?
C29 C28 Cl5 . . 118.59(17) ?
C27 C28 Cl5 . . 119.22(17) ?
C28 C29 C30 . . 118.81(19) ?
C28 C29 H29 . . 120.6 ?
C30 C29 H29 . . 120.6 ?
C29 C30 C25 . . 120.61(19) ?
C29 C30 H30 . . 119.7 ?
C25 C30 H30 . . 119.7 ?
C36 C31 C32 . . 118.67(16) ?
C36 C31 P2 . . 120.49(13) ?
C32 C31 P2 . . 119.87(13) ?
C33 C32 C31 . . 120.96(17) ?
C33 C32 H32 . . 119.5 ?
C31 C32 H32 . . 119.5 ?
C34 C33 C32 . . 118.87(17) ?
C34 C33 H33 . . 120.6 ?
C32 C33 H33 . . 120.6 ?
C35 C34 C33 . . 121.55(16) ?
C35 C34 Cl6 . . 119.26(15) ?
C33 C34 Cl6 . . 119.19(14) ?
C34 C35 C36 . . 119.00(17) ?
C34 C35 H35 . . 120.5 ?
C36 C35 H35 . . 120.5 ?
C35 C36 C31 . . 120.89(17) ?
C35 C36 H36 . . 119.6 ?
C31 C36 H36 . . 119.6 ?
O1 C37 Rh1 . . 179.52(16) y
C1 P1 C7 . . 108.94(8) ?
C1 P1 C13 . . 103.78(7) ?
C7 P1 C13 . . 101.87(7) ?
C1 P1 Rh1 . . 108.60(5) ?
C7 P1 Rh1 . . 114.06(5) ?
C13 P1 Rh1 . . 118.80(5) ?
C25 P2 C19 . . 104.16(8) ?
C25 P2 C31 . . 105.01(8) ?
C19 P2 C31 . . 104.90(7) ?
C25 P2 Rh1 . . 119.28(6) ?
C19 P2 Rh1 . . 110.52(5) ?
C31 P2 Rh1 . . 111.77(5) ?
C37 Rh1 P1 . . 91.58(5) ?
C37 Rh1 P2 . . 91.37(5) ?
P1 Rh1 P2 . . 175.268(15) y
C37 Rh1 Cl1 . . 178.21(5) y
P1 Rh1 Cl1 . . 86.675(15) y
P2 Rh1 Cl1 . . 90.348(15) y
O2 C38 C39 . . 120.8(2) ?
O2 C38 C40 . . 122.3(2) ?
C39 C38 C40 . . 116.8(2) ?
C38 C39 H39A . . 109.5 ?
C38 C39 H39B . . 109.5 ?
H39A C39 H39B . . 109.5 ?
C38 C39 H39C . . 109.5 ?
H39A C39 H39C . . 109.5 ?
H39B C39 H39C . . 109.5 ?
C38 C40 H40A . . 109.5 ?
C38 C40 H40B . . 109.5 ?
H40A C40 H40B . . 109.5 ?
C38 C40 H40C . . 109.5 ?
H40A C40 H40C . . 109.5 ?
H40B C40 H40C . . 109.5 ?

loop_
_geom_bond_atom_site_label_1
_geom_bond_atom_site_label_2
_geom_bond_site_symmetry_2
_geom_bond_distance
_geom_bond_publ_flag
C1 C2 . 1.392(2) ?
C1 C6 . 1.397(2) ?
C1 P1 . 1.8165(17) ?
C2 C3 . 1.396(2) ?
C2 H2 . 0.95 ?
C3 C4 . 1.383(3) ?
C3 H3 . 0.95 ?
C4 C5 . 1.377(3) ?
C4 Cl7 . 1.7356(18) ?
C5 C6 . 1.387(2) ?
C5 H5 . 0.95 ?
C6 H6 . 0.95 ?
C7 C12 . 1.396(2) ?
C7 C8 . 1.402(2) ?
C7 P1 . 1.8183(17) ?
C8 C9 . 1.387(2) ?
C8 H8 . 0.95 ?
C9 C10 . 1.392(3) ?
C9 H9 . 0.95 ?
C10 C11 . 1.383(3) ?
C10 Cl2 . 1.7366(19) ?
C11 C12 . 1.386(2) ?
C11 H11 . 0.95 ?
C12 H12 . 0.95 ?
C13 C14 . 1.394(2) ?
C13 C18 . 1.397(2) ?
C13 P1 . 1.8265(16) ?
C14 C15 . 1.394(2) ?
C14 H14 . 0.95 ?
C15 C16 . 1.378(3) ?
C15 H15 . 0.95 ?
C16 C17 . 1.384(3) ?
C16 Cl3 . 1.7387(17) ?
C17 C18 . 1.390(2) ?
C17 H17 . 0.95 ?
C18 H18 . 0.95 ?
C19 C24 . 1.391(2) ?
C19 C20 . 1.394(2) ?
C19 P2 . 1.8231(17) ?
C20 C21 . 1.392(3) ?
C20 H20 . 0.95 ?
C21 C22 . 1.384(3) ?
C21 H21 . 0.95 ?
C22 C23 . 1.380(3) ?
C22 Cl4 . 1.7434(18) ?
C23 C24 . 1.393(2) ?
C23 H23 . 0.95 ?
C24 H24 . 0.95 ?
C25 C26 . 1.395(3) ?
C25 C30 . 1.398(2) ?
C25 P2 . 1.8221(17) ?
C26 C27 . 1.397(3) ?
C26 H26 . 0.95 ?
C27 C28 . 1.378(3) ?
C27 H27 . 0.95 ?
C28 C29 . 1.373(3) ?
C28 Cl5 . 1.7438(19) ?
C29 C30 . 1.392(3) ?
C29 H29 . 0.95 ?
C30 H30 . 0.95 ?
C31 C36 . 1.395(2) ?
C31 C32 . 1.400(2) ?
C31 P2 . 1.8235(17) ?
C32 C33 . 1.391(2) ?
C32 H32 . 0.95 ?
C33 C34 . 1.385(3) ?
C33 H33 . 0.95 ?
C34 C35 . 1.384(3) ?
C34 Cl6 . 1.7426(18) ?
C35 C36 . 1.392(2) ?
C35 H35 . 0.95 ?
C36 H36 . 0.95 ?
C37 O1 . 1.1420(18) y
C37 Rh1 . 1.8177(13) y
P1 Rh1 . 2.3127(4) y
P2 Rh1 . 2.3219(4) y
Cl1 Rh1 . 2.3611(4) y
C38 O2 . 1.200(3) ?
C38 C39 . 1.481(3) ?
C38 C40 . 1.490(3) ?
C39 H39A . 0.98 ?
C39 H39B . 0.98 ?
C39 H39C . 0.98 ?
C40 H40A . 0.98 ?
C40 H40B . 0.98 ?
C40 H40C . 0.98 ?

loop_
_geom_hbond_atom_site_label_D
_geom_hbond_atom_site_label_H
_geom_hbond_atom_site_label_A
_geom_hbond_site_symmetry_A
_geom_hbond_distance_DH
_geom_hbond_distance_HA
_geom_hbond_distance_DA
_geom_hbond_angle_DHA
C15 H15 O2 1_565 0.95 2.55 3.492(3) 169.5
C21 H21 O2 1_655 0.95 2.34 3.267(3) 165.4
C24 H24 Cl5 2_656 0.95 2.80 3.4734(19) 128.8
C30 H30 Cl4 2_756 0.95 2.76 3.575(2) 144.9
C35 H35 O1 2_766 0.95 2.47 3.384(2) 161.2
C40 H40B Cl1 . 0.98 2.79 3.738(3) 162

loop_
_geom_torsion_atom_site_label_1
_geom_torsion_atom_site_label_2
_geom_torsion_atom_site_label_3
_geom_torsion_atom_site_label_4
_geom_torsion_site_symmetry_1
_geom_torsion_site_symmetry_2
_geom_torsion_site_symmetry_3
_geom_torsion_site_symmetry_4
_geom_torsion
_geom_torsion_publ_flag
C6 C1 C2 C3 . . . . 1.3(2) ?
P1 C1 C2 C3 . . . . -175.68(13) ?
C1 C2 C3 C4 . . . . -0.2(3) ?
C2 C3 C4 C5 . . . . -1.7(3) ?
C2 C3 C4 Cl7 . . . . 175.40(14) ?
C3 C4 C5 C6 . . . . 2.3(3) ?
Cl7 C4 C5 C6 . . . . -174.84(14) ?
C4 C5 C6 C1 . . . . -1.0(3) ?
C2 C1 C6 C5 . . . . -0.7(3) ?
P1 C1 C6 C5 . . . . 176.61(14) ?
C12 C7 C8 C9 . . . . -0.5(2) ?
P1 C7 C8 C9 . . . . -175.72(13) ?
C7 C8 C9 C10 . . . . 1.4(3) ?
C8 C9 C10 C11 . . . . -1.2(3) ?
C8 C9 C10 Cl2 . . . . 175.78(14) ?
C9 C10 C11 C12 . . . . 0.1(3) ?
Cl2 C10 C11 C12 . . . . -176.89(14) ?
C10 C11 C12 C7 . . . . 0.8(3) ?
C8 C7 C12 C11 . . . . -0.6(3) ?
P1 C7 C12 C11 . . . . 174.71(14) ?
C18 C13 C14 C15 . . . . 0.2(3) ?
P1 C13 C14 C15 . . . . -178.63(14) ?
C13 C14 C15 C16 . . . . -1.5(3) ?
C14 C15 C16 C17 . . . . 1.6(3) ?
C14 C15 C16 Cl3 . . . . -178.16(14) ?
C15 C16 C17 C18 . . . . -0.4(3) ?
Cl3 C16 C17 C18 . . . . 179.36(15) ?
C16 C17 C18 C13 . . . . -0.9(3) ?
C14 C13 C18 C17 . . . . 1.0(3) ?
P1 C13 C18 C17 . . . . 179.91(15) ?
C24 C19 C20 C21 . . . . -1.1(3) ?
P2 C19 C20 C21 . . . . 176.43(14) ?
C19 C20 C21 C22 . . . . -1.5(3) ?
C20 C21 C22 C23 . . . . 3.3(3) ?
C20 C21 C22 Cl4 . . . . -174.74(15) ?
C21 C22 C23 C24 . . . . -2.4(3) ?
Cl4 C22 C23 C24 . . . . 175.62(15) ?
C20 C19 C24 C23 . . . . 2.0(3) ?
P2 C19 C24 C23 . . . . -175.44(14) ?
C22 C23 C24 C19 . . . . -0.3(3) ?
C30 C25 C26 C27 . . . . -0.9(3) ?
P2 C25 C26 C27 . . . . -177.74(14) ?
C25 C26 C27 C28 . . . . -0.1(3) ?
C26 C27 C28 C29 . . . . 1.2(3) ?
C26 C27 C28 Cl5 . . . . -178.26(14) ?
C27 C28 C29 C30 . . . . -1.2(3) ?
Cl5 C28 C29 C30 . . . . 178.27(15) ?
C28 C29 C30 C25 . . . . 0.1(3) ?
C26 C25 C30 C29 . . . . 0.9(3) ?
P2 C25 C30 C29 . . . . 177.70(14) ?
C36 C31 C32 C33 . . . . -2.2(3) ?
P2 C31 C32 C33 . . . . 166.64(14) ?
C31 C32 C33 C34 . . . . 0.1(3) ?
C32 C33 C34 C35 . . . . 2.1(3) ?
C32 C33 C34 Cl6 . . . . -176.89(14) ?
C33 C34 C35 C36 . . . . -2.2(3) ?
Cl6 C34 C35 C36 . . . . 176.83(15) ?
C34 C35 C36 C31 . . . . 0.0(3) ?
C32 C31 C36 C35 . . . . 2.1(3) ?
P2 C31 C36 C35 . . . . -166.64(15) ?
C2 C1 P1 C7 . . . . 5.09(17) ?
C6 C1 P1 C7 . . . . -172.00(12) ?
C2 C1 P1 C13 . . . . -102.85(15) ?
C6 C1 P1 C13 . . . . 80.06(13) ?
C2 C1 P1 Rh1 . . . . 129.86(14) ?
C6 C1 P1 Rh1 . . . . -47.23(13) ?
C12 C7 P1 C1 . . . . 123.09(14) ?
C8 C7 P1 C1 . . . . -61.67(15) ?
C12 C7 P1 C13 . . . . -127.67(14) ?
C8 C7 P1 C13 . . . . 47.57(15) ?
C12 C7 P1 Rh1 . . . . 1.59(15) ?
C8 C7 P1 Rh1 . . . . 176.83(12) ?
C14 C13 P1 C1 . . . . -7.18(16) ?
C18 C13 P1 C1 . . . . 173.94(14) ?
C14 C13 P1 C7 . . . . -120.32(15) ?
C18 C13 P1 C7 . . . . 60.80(15) ?
C14 C13 P1 Rh1 . . . . 113.46(14) ?
C18 C13 P1 Rh1 . . . . -65.42(15) ?
C26 C25 P2 C19 . . . . 92.47(15) ?
C30 C25 P2 C19 . . . . -84.32(16) ?
C26 C25 P2 C31 . . . . -157.52(14) ?
C30 C25 P2 C31 . . . . 25.69(16) ?
C26 C25 P2 Rh1 . . . . -31.31(16) ?
C30 C25 P2 Rh1 . . . . 151.90(13) ?
C24 C19 P2 C25 . . . . 15.80(16) ?
C20 C19 P2 C25 . . . . -161.65(14) ?
C24 C19 P2 C31 . . . . -94.30(15) ?
C20 C19 P2 C31 . . . . 88.26(15) ?
C24 C19 P2 Rh1 . . . . 145.08(13) ?
C20 C19 P2 Rh1 . . . . -32.37(15) ?
C36 C31 P2 C25 . . . . -139.07(14) ?
C32 C31 P2 C25 . . . . 52.33(16) ?
C36 C31 P2 C19 . . . . -29.59(16) ?
C32 C31 P2 C19 . . . . 161.81(14) ?
C36 C31 P2 Rh1 . . . . 90.20(14) ?
C32 C31 P2 Rh1 . . . . -78.39(15) ?
C1 P1 Rh1 C37 . . . . 119.85(8) ?
C7 P1 Rh1 C37 . . . . -118.47(8) ?
C13 P1 Rh1 C37 . . . . 1.69(8) ?
C1 P1 Rh1 Cl1 . . . . -60.55(6) ?
C7 P1 Rh1 Cl1 . . . . 61.14(6) ?
C13 P1 Rh1 Cl1 . . . . -178.70(6) ?
C25 P2 Rh1 C37 . . . . -116.11(8) ?
C19 P2 Rh1 C37 . . . . 123.26(8) ?
C31 P2 Rh1 C37 . . . . 6.83(8) ?
C25 P2 Rh1 Cl1 . . . . 64.39(7) ?
C19 P2 Rh1 Cl1 . . . . -56.23(6) ?
C31 P2 Rh1 Cl1 . . . . -172.66(6) ?
